data_4102818
loop_
_publ_author_name
'Andreas Berkefeld'
'Warren E. Piers'
'Masood Parvez'

_publ_contact_author
;
    Masood Parvez
    Department of Chemistry
    University of Calgary
    2500 University Drive N.W.
    Calgary, Alberta, Canada T2N 1N4  
;
_publ_contact_author_email ' parvez@ucalgary.ca '
_publ_contact_author_fax ' (403)289-9488 '
_publ_contact_author_phone ' (403)220-5348 '
_publ_section_title
;
 Tandem Frustrated Lewis Pair/Tris(pentafluorophenyl)borane-Catalyzed
 Deoxygenative Hydrosilylation of Carbon Dioxide
;
_journal_name_full 'Journal of the American Chemical Society'
_journal_page_first 10660
_journal_page_last 10661
_journal_paper_doi 10.1021/ja105320c
_journal_volume 132
_journal_year 2010
_chemical_formula_moiety '(C28 H18 B F15 N O2), (C9 H20 N), 0.5(C H Cl3)'
_chemical_formula_sum 'C37.5 H38.5 B Cl1.5 F15 N2 O2'
_chemical_formula_weight 898.19
_chemical_name_systematic
;
 ?
;
_space_group_IT_number 2
_symmetry_cell_setting triclinic
_symmetry_space_group_name_Hall '-P 1'
_symmetry_space_group_name_H-M 'P -1'
_atom_sites_solution_hydrogens geom
_atom_sites_solution_primary direct
_atom_sites_solution_secondary difmap
_audit_creation_method SHELXL-97
_cell_angle_alpha 74.0704(12)
_cell_angle_beta 83.6967(9)
_cell_angle_gamma 63.4121(11)
_cell_formula_units_Z 2
_cell_length_a 11.2808(2)
_cell_length_b 11.2845(2)
_cell_length_c 17.7672(4)
_cell_measurement_reflns_used 8443
_cell_measurement_temperature 173(2)
_cell_measurement_theta_max 27.5
_cell_measurement_theta_min 1.0
_cell_volume 1944.66(7)
_computing_cell_refinement 'HKL DENZO (Otwinowski & Minor, 1997)'
_computing_data_collection 'COLLECT (Hooft, 1998)'
_computing_data_reduction 'SCALEPACK (Otwinowski & Minor, 1997)'
_computing_molecular_graphics 'ORTEP-3 (Farrugia, 1997)'
_computing_publication_material 'SHELXL-97 (Sheldrick, 2008)'
_computing_structure_refinement 'SHELXL-97 (Sheldrick, 2008)'
_computing_structure_solution 'SIR92 (Altomare et al., 1991)'
_diffrn_ambient_temperature 173(2)
_diffrn_measured_fraction_theta_full 0.988
_diffrn_measured_fraction_theta_max 0.983
_diffrn_measurement_device_type 'Nonius APEX2 CCD'
_diffrn_measurement_method ' \w and \f '
_diffrn_radiation_monochromator graphite
_diffrn_radiation_source 'fine-focus sealed tube'
_diffrn_radiation_type MoK\a
_diffrn_radiation_wavelength 0.71073
_diffrn_reflns_av_R_equivalents 0.017
_diffrn_reflns_av_sigmaI/netI 0.024
_diffrn_reflns_limit_h_max 14
_diffrn_reflns_limit_h_min -14
_diffrn_reflns_limit_k_max 14
_diffrn_reflns_limit_k_min -14
_diffrn_reflns_limit_l_max 23
_diffrn_reflns_limit_l_min -23
_diffrn_reflns_number 16481
_diffrn_reflns_theta_full 25.0
_diffrn_reflns_theta_max 27.5
_diffrn_reflns_theta_min 2.1
_diffrn_standards_interval_count 0
_diffrn_standards_interval_time 0
_diffrn_standards_number 0
_exptl_absorpt_coefficient_mu 0.242
_exptl_absorpt_correction_T_max 0.962
_exptl_absorpt_correction_T_min 0.958
_exptl_absorpt_correction_type multi-scan
_exptl_absorpt_process_details 'SORTAV: (Blessing, 1997)'
_exptl_crystal_colour colorless
_exptl_crystal_density_diffrn 1.534
_exptl_crystal_density_method 'not measured'
_exptl_crystal_description block
_exptl_crystal_F_000 918
_exptl_crystal_size_max 0.18
_exptl_crystal_size_mid 0.16
_exptl_crystal_size_min 0.16
_refine_diff_density_max 1.04
_refine_diff_density_min -0.70
_refine_diff_density_rms 0.052
_refine_ls_extinction_method none
_refine_ls_goodness_of_fit_ref 1.03
_refine_ls_hydrogen_treatment constr
_refine_ls_matrix_type full
_refine_ls_number_parameters 558
_refine_ls_number_reflns 8791
_refine_ls_number_restraints 3
_refine_ls_restrained_S_all 1.03
_refine_ls_R_factor_all 0.058
_refine_ls_R_factor_gt 0.050
_refine_ls_shift/su_max 0.000
_refine_ls_shift/su_mean 0.000
_refine_ls_structure_factor_coef Fsqd
_refine_ls_weighting_details 'calc w=1/[\s^2^(Fo^2^)+(0.0618P)^2^+1.4477P] where P=(Fo^2^+2Fc^2^)/3'
_refine_ls_weighting_scheme calc
_refine_ls_wR_factor_gt 0.128
_refine_ls_wR_factor_ref 0.136
_reflns_number_gt 7673
_reflns_number_total 8791
_reflns_threshold_expression 'I > 2.0\s(I)'
_cod_data_source_file ja105320c_si_003.cif
_cod_data_source_block Compound_I
_cod_original_formula_sum 'C37.50 H38.50 B Cl1.50 F15 N2 O2'
_cod_database_code 4102818

loop_
_symmetry_equiv_pos_as_xyz
'x, y, z'
'-x, -y, -z'

loop_
_atom_site_label
_atom_site_type_symbol
_atom_site_fract_x
_atom_site_fract_y
_atom_site_fract_z
_atom_site_U_iso_or_equiv
_atom_site_adp_type
_atom_site_occupancy
_atom_site_symmetry_multiplicity
_atom_site_calc_flag
_atom_site_refinement_flags
F1 F 0.54104(11) 0.57061(11) 0.15345(6) 0.0351(2) Uani 1 1 d .
F2 F 0.75504(13) 0.61210(14) 0.14685(7) 0.0477(3) Uani 1 1 d .
F3 F 0.93942(12) 0.47752(15) 0.26496(9) 0.0513(3) Uani 1 1 d .
F4 F 0.90396(11) 0.29418(13) 0.39077(7) 0.0408(3) Uani 1 1 d .
F5 F 0.68814(11) 0.25121(11) 0.40013(6) 0.0339(2) Uani 1 1 d .
F6 F 0.45883(11) 0.52099(11) 0.40205(6) 0.0339(2) Uani 1 1 d .
F7 F 0.29706(13) 0.54965(14) 0.52015(7) 0.0462(3) Uani 1 1 d .
F8 F 0.12844(11) 0.42865(13) 0.55053(7) 0.0427(3) Uani 1 1 d .
F9 F 0.12917(12) 0.27646(14) 0.45416(7) 0.0458(3) Uani 1 1 d .
F10 F 0.28816(12) 0.25035(12) 0.33168(6) 0.0372(3) Uani 1 1 d .
F11 F 0.53398(12) 0.09210(11) 0.41403(7) 0.0416(3) Uani 1 1 d .
F12 F 0.65628(14) -0.15799(12) 0.39363(9) 0.0567(4) Uani 1 1 d .
F13 F 0.75984(14) -0.20290(13) 0.25289(10) 0.0609(4) Uani 1 1 d .
F14 F 0.74410(13) 0.01557(14) 0.13196(9) 0.0554(4) Uani 1 1 d .
F15 F 0.62946(11) 0.26615(11) 0.15198(7) 0.0386(3) Uani 1 1 d .
O1 O 0.27740(12) 0.63257(12) 0.23130(7) 0.0288(3) Uani 1 1 d .
O2 O 0.39839(11) 0.42380(11) 0.21019(6) 0.0229(2) Uani 1 1 d .
B1 B 0.48188(18) 0.36066(18) 0.28323(10) 0.0225(3) Uani 1 1 d .
N1 N 0.24002(14) 0.58205(14) 0.12185(8) 0.0248(3) Uani 1 1 d .
N2 N 0.22366(14) 0.80388(14) 0.33464(9) 0.0290(3) Uani 1 1 d .
H2AN H 0.2374 0.7598 0.2957 0.035 Uiso 1 1 calc R
H2BN H 0.2620 0.7372 0.3796 0.035 Uiso 1 1 calc R
C1 C 0.16336(19) 0.73079(18) 0.08029(10) 0.0328(4) Uani 1 1 d .
C2 C 0.1535(2) 0.7436(2) -0.00747(11) 0.0415(5) Uani 1 1 d .
H2A H 0.1008 0.8414 -0.0339 0.050 Uiso 1 1 calc R
H2B H 0.2437 0.7148 -0.0293 0.050 Uiso 1 1 calc R
C3 C 0.0914(2) 0.6606(2) -0.02719(13) 0.0489(5) Uani 1 1 d .
H3A H -0.0026 0.7153 -0.0341 0.059 Uiso 1 1 d R
H3B H 0.1285 0.6349 -0.0747 0.059 Uiso 1 1 d R
C4 C 0.1176(2) 0.5308(2) 0.03788(12) 0.0415(4) Uani 1 1 d .
H4A H 0.0459 0.5494 0.0742 0.050 Uiso 1 1 d R
H4B H 0.1234 0.4601 0.0155 0.050 Uiso 1 1 d R
C5 C 0.24534(17) 0.47260(18) 0.08621(10) 0.0282(3) Uani 1 1 d .
C6 C 0.2381(3) 0.8144(2) 0.08392(14) 0.0491(5) Uani 1 1 d .
H6A H 0.1973 0.9045 0.0468 0.059 Uiso 1 1 calc R
H6B H 0.3310 0.7660 0.0702 0.059 Uiso 1 1 calc R
H6C H 0.2336 0.8258 0.1370 0.059 Uiso 1 1 calc R
C7 C 0.0254(2) 0.7915(2) 0.11461(13) 0.0500(6) Uani 1 1 d .
H7A H -0.0203 0.8896 0.0892 0.060 Uiso 1 1 calc R
H7B H 0.0334 0.7787 0.1710 0.060 Uiso 1 1 calc R
H7C H -0.0255 0.7452 0.1057 0.060 Uiso 1 1 calc R
C8 C 0.3675(2) 0.4259(2) 0.03504(12) 0.0383(4) Uani 1 1 d .
H8A H 0.3711 0.3519 0.0148 0.046 Uiso 1 1 calc R
H8B H 0.4476 0.3928 0.0664 0.046 Uiso 1 1 calc R
H8C H 0.3621 0.5032 -0.0088 0.046 Uiso 1 1 calc R
C9 C 0.2436(2) 0.3482(2) 0.14852(11) 0.0374(4) Uani 1 1 d .
H9A H 0.2178 0.2952 0.1240 0.045 Uiso 1 1 calc R
H9B H 0.1798 0.3798 0.1890 0.045 Uiso 1 1 calc R
H9C H 0.3322 0.2904 0.1723 0.045 Uiso 1 1 calc R
C10 C 0.30375(15) 0.55049(16) 0.19072(9) 0.0226(3) Uani 1 1 d .
C11 C 0.60114(16) 0.40947(16) 0.27816(9) 0.0238(3) Uani 1 1 d .
C12 C 0.62568(16) 0.50001(17) 0.21516(10) 0.0270(3) Uani 1 1 d .
C13 C 0.73720(18) 0.52408(19) 0.21009(11) 0.0328(4) Uani 1 1 d .
C14 C 0.83072(17) 0.4561(2) 0.26937(12) 0.0341(4) Uani 1 1 d .
C15 C 0.81223(16) 0.36420(19) 0.33287(11) 0.0309(4) Uani 1 1 d .
C16 C 0.69972(16) 0.34386(17) 0.33584(10) 0.0270(3) Uani 1 1 d .
C17 C 0.38560(16) 0.38091(16) 0.36007(9) 0.0242(3) Uani 1 1 d .
C18 C 0.38146(16) 0.45446(16) 0.41182(10) 0.0250(3) Uani 1 1 d .
C19 C 0.29738(17) 0.47082(18) 0.47531(10) 0.0298(4) Uani 1 1 d .
C20 C 0.21059(17) 0.41265(18) 0.48967(10) 0.0305(4) Uani 1 1 d .
C21 C 0.20993(17) 0.33813(19) 0.44009(10) 0.0313(4) Uani 1 1 d .
C22 C 0.29469(17) 0.32553(18) 0.37713(10) 0.0278(3) Uani 1 1 d .
C23 C 0.56410(16) 0.19627(16) 0.28170(10) 0.0258(3) Uani 1 1 d .
C24 C 0.58086(18) 0.08128(18) 0.34185(11) 0.0314(4) Uani 1 1 d .
C25 C 0.6463(2) -0.05179(18) 0.33318(13) 0.0388(4) Uani 1 1 d .
C26 C 0.69877(19) -0.07471(19) 0.26201(14) 0.0415(5) Uani 1 1 d .
C27 C 0.68993(18) 0.0347(2) 0.20156(13) 0.0382(4) Uani 1 1 d .
C28 C 0.62608(17) 0.16538(18) 0.21289(11) 0.0299(4) Uani 1 1 d .
C29 C 0.3010(2) 0.89103(19) 0.31295(12) 0.0373(4) Uani 1 1 d .
C30 C 0.2251(2) 1.0157(2) 0.24689(13) 0.0464(5) Uani 1 1 d .
H30A H 0.2656 1.0801 0.2382 0.056 Uiso 1 1 calc R
H30B H 0.2352 0.9857 0.1982 0.056 Uiso 1 1 calc R
C31 C 0.0780(3) 1.0916(2) 0.26196(14) 0.0499(6) Uani 1 1 d .
H31A H 0.0350 1.1683 0.2157 0.060 Uiso 1 1 calc R
H31B H 0.0665 1.1305 0.3074 0.060 Uiso 1 1 calc R
C32 C 0.0115(2) 0.9952(2) 0.27836(12) 0.0420(5) Uani 1 1 d .
H32A H -0.0835 1.0469 0.2887 0.050 Uiso 1 1 calc R
H32B H 0.0174 0.9625 0.2312 0.050 Uiso 1 1 calc R
C33 C 0.07377(18) 0.87159(18) 0.34786(11) 0.0319(4) Uani 1 1 d .
C34 C 0.3202(3) 0.9291(3) 0.38502(15) 0.0515(6) Uani 1 1 d .
H34A H 0.3855 0.9665 0.3740 0.062 Uiso 1 1 calc R
H34B H 0.3518 0.8473 0.4290 0.062 Uiso 1 1 calc R
H34C H 0.2355 0.9981 0.3984 0.062 Uiso 1 1 calc R
C35 C 0.4357(2) 0.8003(2) 0.28431(16) 0.0480(5) Uani 1 1 d .
H35A H 0.4849 0.8546 0.2627 0.058 Uiso 1 1 calc R
H35B H 0.4224 0.7636 0.2436 0.058 Uiso 1 1 calc R
H35C H 0.4862 0.7244 0.3282 0.058 Uiso 1 1 calc R
C36 C 0.0438(2) 0.9122(2) 0.42544(12) 0.0455(5) Uani 1 1 d .
H36A H -0.0490 0.9342 0.4388 0.055 Uiso 1 1 calc R
H36B H 0.0597 0.9926 0.4206 0.055 Uiso 1 1 calc R
H36C H 0.1016 0.8360 0.4667 0.055 Uiso 1 1 calc R
C37 C 0.02725(19) 0.7622(2) 0.35163(12) 0.0374(4) Uani 1 1 d .
H37A H -0.0697 0.8021 0.3546 0.045 Uiso 1 1 calc R
H37B H 0.0660 0.6865 0.3981 0.045 Uiso 1 1 calc R
H37C H 0.0556 0.7276 0.3046 0.045 Uiso 1 1 calc R
C38 C 0.5269(5) 0.9464(5) 0.0007(2) 0.204(9) Uani 0.50 1 d PD
H38 H 0.4993 0.8769 -0.0058 0.245 Uiso 0.50 1 calc PR
Cl1 Cl 0.70212(16) 0.88061(14) -0.00644(10) 0.0701(4) Uani 0.50 1 d PD
Cl2 Cl 0.4538(3) 1.0951(3) -0.07357(16) 0.1228(9) Uani 0.50 1 d PD
Cl3 Cl 0.4786(3) 0.9781(4) 0.09256(13) 0.1057(8) Uani 0.50 1 d PD

loop_
_atom_site_aniso_label
_atom_site_aniso_U_11
_atom_site_aniso_U_22
_atom_site_aniso_U_33
_atom_site_aniso_U_23
_atom_site_aniso_U_13
_atom_site_aniso_U_12
F1 0.0348(5) 0.0413(6) 0.0265(5) 0.0008(4) -0.0024(4) -0.0190(5)
F2 0.0493(7) 0.0560(7) 0.0442(7) -0.0040(6) 0.0098(5) -0.0355(6)
F3 0.0328(6) 0.0712(9) 0.0648(8) -0.0237(7) 0.0084(6) -0.0336(6)
F4 0.0259(5) 0.0550(7) 0.0405(6) -0.0186(5) -0.0065(4) -0.0116(5)
F5 0.0348(5) 0.0378(6) 0.0271(5) -0.0025(4) -0.0052(4) -0.0161(5)
F6 0.0346(5) 0.0393(6) 0.0397(6) -0.0202(5) 0.0072(4) -0.0220(5)
F7 0.0464(7) 0.0602(8) 0.0435(7) -0.0349(6) 0.0133(5) -0.0235(6)
F8 0.0354(6) 0.0527(7) 0.0319(6) -0.0105(5) 0.0129(5) -0.0152(5)
F9 0.0429(6) 0.0605(8) 0.0455(7) -0.0097(6) 0.0098(5) -0.0366(6)
F10 0.0459(6) 0.0474(6) 0.0345(6) -0.0159(5) 0.0044(5) -0.0322(5)
F11 0.0523(7) 0.0348(6) 0.0300(6) 0.0011(4) -0.0045(5) -0.0166(5)
F12 0.0594(8) 0.0259(6) 0.0699(9) 0.0074(6) -0.0179(7) -0.0128(6)
F13 0.0478(7) 0.0297(6) 0.1024(12) -0.0316(7) -0.0052(7) -0.0046(5)
F14 0.0468(7) 0.0565(8) 0.0646(9) -0.0405(7) 0.0177(6) -0.0135(6)
F15 0.0379(6) 0.0383(6) 0.0343(6) -0.0127(5) 0.0112(5) -0.0125(5)
O1 0.0333(6) 0.0258(6) 0.0262(6) -0.0111(5) 0.0013(5) -0.0096(5)
O2 0.0232(5) 0.0227(5) 0.0218(5) -0.0072(4) -0.0011(4) -0.0080(4)
B1 0.0238(8) 0.0234(8) 0.0209(8) -0.0072(6) 0.0005(6) -0.0100(7)
N1 0.0256(7) 0.0252(6) 0.0222(6) -0.0064(5) -0.0010(5) -0.0093(5)
N2 0.0305(7) 0.0248(7) 0.0329(8) -0.0102(6) 0.0048(6) -0.0126(6)
C1 0.0354(9) 0.0274(8) 0.0267(8) -0.0032(7) -0.0040(7) -0.0073(7)
C2 0.0498(12) 0.0389(10) 0.0269(9) -0.0006(7) -0.0064(8) -0.0146(9)
C3 0.0541(13) 0.0527(13) 0.0339(10) -0.0039(9) -0.0180(9) -0.0179(10)
C4 0.0429(11) 0.0494(11) 0.0364(10) -0.0073(8) -0.0125(8) -0.0230(9)
C5 0.0321(8) 0.0323(8) 0.0248(8) -0.0086(6) -0.0032(6) -0.0166(7)
C6 0.0698(15) 0.0308(10) 0.0440(12) 0.0023(8) -0.0127(10) -0.0234(10)
C7 0.0391(11) 0.0449(11) 0.0397(11) -0.0093(9) -0.0017(9) 0.0039(9)
C8 0.0412(10) 0.0431(10) 0.0325(9) -0.0189(8) 0.0042(8) -0.0156(9)
C9 0.0491(11) 0.0380(10) 0.0351(10) -0.0054(8) -0.0078(8) -0.0279(9)
C10 0.0225(7) 0.0243(7) 0.0220(7) -0.0064(6) 0.0033(6) -0.0113(6)
C11 0.0236(7) 0.0259(7) 0.0231(7) -0.0101(6) 0.0024(6) -0.0101(6)
C12 0.0260(8) 0.0295(8) 0.0251(8) -0.0097(6) 0.0028(6) -0.0109(6)
C13 0.0328(9) 0.0357(9) 0.0342(9) -0.0110(7) 0.0100(7) -0.0195(8)
C14 0.0236(8) 0.0443(10) 0.0427(10) -0.0210(8) 0.0077(7) -0.0180(8)
C15 0.0215(8) 0.0382(9) 0.0329(9) -0.0173(7) -0.0005(6) -0.0083(7)
C16 0.0258(8) 0.0298(8) 0.0259(8) -0.0109(6) 0.0013(6) -0.0106(6)
C17 0.0237(7) 0.0251(7) 0.0227(7) -0.0051(6) -0.0011(6) -0.0100(6)
C18 0.0230(7) 0.0258(7) 0.0258(8) -0.0068(6) 0.0000(6) -0.0101(6)
C19 0.0270(8) 0.0322(8) 0.0262(8) -0.0115(7) -0.0003(6) -0.0069(7)
C20 0.0250(8) 0.0344(9) 0.0218(8) -0.0030(6) 0.0037(6) -0.0072(7)
C21 0.0271(8) 0.0357(9) 0.0298(9) -0.0009(7) 0.0007(7) -0.0169(7)
C22 0.0303(8) 0.0308(8) 0.0244(8) -0.0061(6) -0.0007(6) -0.0154(7)
C23 0.0229(7) 0.0247(7) 0.0295(8) -0.0083(6) -0.0028(6) -0.0087(6)
C24 0.0305(8) 0.0285(8) 0.0328(9) -0.0053(7) -0.0062(7) -0.0106(7)
C25 0.0346(9) 0.0233(8) 0.0528(12) -0.0010(8) -0.0149(8) -0.0092(7)
C26 0.0274(9) 0.0275(9) 0.0682(14) -0.0212(9) -0.0069(9) -0.0039(7)
C27 0.0259(8) 0.0384(10) 0.0507(12) -0.0244(9) 0.0019(8) -0.0072(7)
C28 0.0237(8) 0.0298(8) 0.0356(9) -0.0121(7) -0.0004(7) -0.0088(7)
C29 0.0434(10) 0.0315(9) 0.0469(11) -0.0162(8) 0.0110(9) -0.0236(8)
C30 0.0643(14) 0.0316(9) 0.0465(12) -0.0123(9) 0.0162(10) -0.0257(10)
C31 0.0631(14) 0.0267(9) 0.0457(12) -0.0050(8) 0.0061(10) -0.0108(9)
C32 0.0428(11) 0.0345(10) 0.0359(10) -0.0056(8) 0.0006(8) -0.0076(8)
C33 0.0296(8) 0.0308(8) 0.0301(9) -0.0089(7) 0.0046(7) -0.0088(7)
C34 0.0618(14) 0.0524(13) 0.0598(14) -0.0252(11) 0.0049(11) -0.0366(12)
C35 0.0407(11) 0.0454(11) 0.0691(15) -0.0235(11) 0.0162(10) -0.0268(10)
C36 0.0490(12) 0.0481(12) 0.0352(10) -0.0165(9) 0.0115(9) -0.0165(10)
C37 0.0300(9) 0.0420(10) 0.0388(10) -0.0072(8) 0.0028(7) -0.0167(8)
C38 0.49(3) 0.139(9) 0.086(6) -0.069(6) 0.115(10) -0.230(14)
Cl1 0.0754(9) 0.0549(7) 0.0860(10) -0.0300(7) 0.0189(8) -0.0305(7)
Cl2 0.146(3) 0.120(2) 0.0882(17) 0.0180(14) -0.0573(17) -0.0588(18)
Cl3 0.1016(16) 0.168(3) 0.0728(12) -0.0526(15) 0.0404(12) -0.0769(17)

loop_
_atom_type_symbol
_atom_type_description
_atom_type_scat_dispersion_real
_atom_type_scat_dispersion_imag
_atom_type_scat_source
C C 0.0033 0.0016 'International Tables Vol C Tables 4.2.6.8 and 6.1.1.4'
H H 0.0000 0.0000 'International Tables Vol C Tables 4.2.6.8 and 6.1.1.4'
N N 0.0061 0.0033 'International Tables Vol C Tables 4.2.6.8 and 6.1.1.4'
O O 0.0106 0.0060 'International Tables Vol C Tables 4.2.6.8 and 6.1.1.4'
F F 0.0171 0.0103 'International Tables Vol C Tables 4.2.6.8 and 6.1.1.4'
Cl Cl 0.1484 0.1585 'International Tables Vol C Tables 4.2.6.8 and 6.1.1.4'
B B 0.0013 0.0007 'International Tables Vol C Tables 4.2.6.8 and 6.1.1.4'

loop_
_geom_angle_atom_site_label_1
_geom_angle_atom_site_label_2
_geom_angle_atom_site_label_3
_geom_angle
C10 O2 B1 125.24(12)
O2 B1 C17 109.64(13)
O2 B1 C11 112.77(13)
C17 B1 C11 115.55(13)
O2 B1 C23 102.87(12)
C17 B1 C23 111.90(13)
C11 B1 C23 103.23(12)
C10 N1 C1 118.55(14)
C10 N1 C5 121.98(13)
C1 N1 C5 119.47(13)
C33 N2 C29 120.14(14)
C33 N2 H2AN 107.3
C29 N2 H2AN 107.3
C33 N2 H2BN 107.3
C29 N2 H2BN 107.3
H2AN N2 H2BN 106.9
N1 C1 C7 110.93(16)
N1 C1 C6 111.23(15)
C7 C1 C6 110.19(18)
N1 C1 C2 109.16(15)
C7 C1 C2 110.53(17)
C6 C1 C2 104.63(16)
C3 C2 C1 115.36(18)
C3 C2 H2A 108.4
C1 C2 H2A 108.4
C3 C2 H2B 108.4
C1 C2 H2B 108.4
H2A C2 H2B 107.5
C2 C3 C4 111.18(16)
C2 C3 H3A 109.2
C4 C3 H3A 109.0
C2 C3 H3B 109.4
C4 C3 H3B 108.6
H3A C3 H3B 109.5
C3 C4 C5 115.45(17)
C3 C4 H4A 109.2
C5 C4 H4A 106.4
C3 C4 H4B 109.2
C5 C4 H4B 107.0
H4A C4 H4B 109.5
N1 C5 C8 111.05(14)
N1 C5 C4 108.36(14)
C8 C5 C4 110.74(15)
N1 C5 C9 112.30(14)
C8 C5 C9 109.77(16)
C4 C5 C9 104.43(15)
C1 C6 H6A 109.5
C1 C6 H6B 109.5
H6A C6 H6B 109.5
C1 C6 H6C 109.5
H6A C6 H6C 109.5
H6B C6 H6C 109.5
C1 C7 H7A 109.5
C1 C7 H7B 109.5
H7A C7 H7B 109.5
C1 C7 H7C 109.5
H7A C7 H7C 109.5
H7B C7 H7C 109.5
C5 C8 H8A 109.5
C5 C8 H8B 109.5
H8A C8 H8B 109.5
C5 C8 H8C 109.5
H8A C8 H8C 109.5
H8B C8 H8C 109.5
C5 C9 H9A 109.5
C5 C9 H9B 109.5
H9A C9 H9B 109.5
C5 C9 H9C 109.5
H9A C9 H9C 109.5
H9B C9 H9C 109.5
O1 C10 O2 122.50(15)
O1 C10 N1 123.76(15)
O2 C10 N1 113.73(13)
C12 C11 C16 113.48(15)
C12 C11 B1 126.23(14)
C16 C11 B1 119.70(14)
F1 C12 C11 121.21(15)
F1 C12 C13 115.16(15)
C11 C12 C13 123.63(16)
F2 C13 C14 119.76(16)
F2 C13 C12 120.30(17)
C14 C13 C12 119.94(17)
F3 C14 C13 120.58(18)
F3 C14 C15 120.45(17)
C13 C14 C15 118.97(16)
F4 C15 C14 120.00(16)
F4 C15 C16 120.73(17)
C14 C15 C16 119.26(16)
F5 C16 C15 116.12(15)
F5 C16 C11 119.16(15)
C15 C16 C11 124.72(16)
C18 C17 C22 113.07(15)
C18 C17 B1 125.98(14)
C22 C17 B1 120.92(14)
F6 C18 C17 121.19(14)
F6 C18 C19 114.53(15)
C17 C18 C19 124.25(16)
F7 C19 C20 120.34(15)
F7 C19 C18 119.51(16)
C20 C19 C18 120.06(16)
F8 C20 C19 120.48(17)
F8 C20 C21 121.09(17)
C19 C20 C21 118.43(15)
F9 C21 C20 119.71(16)
F9 C21 C22 120.76(17)
C20 C21 C22 119.52(16)
F10 C22 C21 115.73(15)
F10 C22 C17 119.59(15)
C21 C22 C17 124.65(16)
C24 C23 C28 113.46(15)
C24 C23 B1 128.19(15)
C28 C23 B1 118.35(14)
F11 C24 C23 121.34(15)
F11 C24 C25 115.13(17)
C23 C24 C25 123.52(18)
F12 C25 C26 119.80(18)
F12 C25 C24 120.2(2)
C26 C25 C24 119.99(18)
F13 C26 C27 120.8(2)
F13 C26 C25 120.2(2)
C27 C26 C25 118.90(17)
F14 C27 C26 120.49(17)
F14 C27 C28 120.14(19)
C26 C27 C28 119.36(19)
F15 C28 C27 115.44(16)
F15 C28 C23 119.97(15)
C27 C28 C23 124.57(18)
C34 C29 C30 112.91(17)
C34 C29 C35 109.80(19)
C30 C29 C35 110.33(18)
C34 C29 N2 109.85(16)
C30 C29 N2 107.86(17)
C35 C29 N2 105.83(14)
C31 C30 C29 114.30(17)
C31 C30 H30A 108.7
C29 C30 H30A 108.7
C31 C30 H30B 108.7
C29 C30 H30B 108.7
H30A C30 H30B 107.6
C30 C31 C32 110.74(17)
C30 C31 H31A 109.5
C32 C31 H31A 109.5
C30 C31 H31B 109.5
C32 C31 H31B 109.5
H31A C31 H31B 108.1
C33 C32 C31 113.15(19)
C33 C32 H32A 108.9
C31 C32 H32A 108.9
C33 C32 H32B 108.9
C31 C32 H32B 108.9
H32A C32 H32B 107.8
C36 C33 C37 108.99(16)
C36 C33 C32 111.86(16)
C37 C33 C32 111.82(17)
C36 C33 N2 110.93(16)
C37 C33 N2 105.43(14)
C32 C33 N2 107.62(15)
C29 C34 H34A 109.5
C29 C34 H34B 109.5
H34A C34 H34B 109.5
C29 C34 H34C 109.5
H34A C34 H34C 109.5
H34B C34 H34C 109.5
C29 C35 H35A 109.5
C29 C35 H35B 109.5
H35A C35 H35B 109.5
C29 C35 H35C 109.5
H35A C35 H35C 109.5
H35B C35 H35C 109.5
C33 C36 H36A 109.5
C33 C36 H36B 109.5
H36A C36 H36B 109.5
C33 C36 H36C 109.5
H36A C36 H36C 109.5
H36B C36 H36C 109.5
C33 C37 H37A 109.5
C33 C37 H37B 109.5
H37A C37 H37B 109.5
C33 C37 H37C 109.5
H37A C37 H37C 109.5
H37B C37 H37C 109.5
Cl2 C38 Cl3 111.1(3)
Cl2 C38 Cl1 109.2(3)
Cl3 C38 Cl1 109.5(3)
Cl2 C38 H38 109.0
Cl3 C38 H38 109.0
Cl1 C38 H38 109.0

loop_
_geom_bond_atom_site_label_1
_geom_bond_atom_site_label_2
_geom_bond_distance
_geom_bond_site_symmetry_2
F1 C12 1.348(2) .
F2 C13 1.344(2) .
F3 C14 1.342(2) .
F4 C15 1.345(2) .
F5 C16 1.360(2) .
F6 C18 1.3555(19) .
F7 C19 1.346(2) .
F8 C20 1.3409(19) .
F9 C21 1.341(2) .
F10 C22 1.350(2) .
F11 C24 1.348(2) .
F12 C25 1.342(2) .
F13 C26 1.344(2) .
F14 C27 1.346(2) .
F15 C28 1.349(2) .
O1 C10 1.2406(19) .
O2 C10 1.3216(19) .
O2 B1 1.496(2) .
B1 C17 1.649(2) .
B1 C11 1.653(2) .
B1 C23 1.669(2) .
N1 C10 1.366(2) .
N1 C1 1.507(2) .
N1 C5 1.511(2) .
N2 C33 1.534(2) .
N2 C29 1.537(2) .
N2 H2AN 0.9200 .
N2 H2BN 0.9200 .
C1 C7 1.526(3) .
C1 C6 1.537(3) .
C1 C2 1.538(3) .
C2 C3 1.521(3) .
C2 H2A 0.9900 .
C2 H2B 0.9900 .
C3 C4 1.525(3) .
C3 H3A 0.9601 .
C3 H3B 0.9600 .
C4 C5 1.536(2) .
C4 H4A 0.9600 .
C4 H4B 0.9601 .
C5 C8 1.530(3) .
C5 C9 1.537(2) .
C6 H6A 0.9800 .
C6 H6B 0.9800 .
C6 H6C 0.9800 .
C7 H7A 0.9800 .
C7 H7B 0.9800 .
C7 H7C 0.9800 .
C8 H8A 0.9800 .
C8 H8B 0.9800 .
C8 H8C 0.9800 .
C9 H9A 0.9800 .
C9 H9B 0.9800 .
C9 H9C 0.9800 .
C11 C12 1.390(2) .
C11 C16 1.390(2) .
C12 C13 1.390(2) .
C13 C14 1.374(3) .
C14 C15 1.376(3) .
C15 C16 1.380(2) .
C17 C18 1.382(2) .
C17 C22 1.391(2) .
C18 C19 1.389(2) .
C19 C20 1.372(3) .
C20 C21 1.377(3) .
C21 C22 1.384(2) .
C23 C24 1.388(2) .
C23 C28 1.390(2) .
C24 C25 1.390(3) .
C25 C26 1.376(3) .
C26 C27 1.368(3) .
C27 C28 1.384(2) .
C29 C34 1.522(3) .
C29 C30 1.525(3) .
C29 C35 1.530(3) .
C30 C31 1.522(3) .
C30 H30A 0.9900 .
C30 H30B 0.9900 .
C31 C32 1.529(3) .
C31 H31A 0.9900 .
C31 H31B 0.9900 .
C32 C33 1.527(3) .
C32 H32A 0.9900 .
C32 H32B 0.9900 .
C33 C36 1.527(3) .
C33 C37 1.527(3) .
C34 H34A 0.9800 .
C34 H34B 0.9800 .
C34 H34C 0.9800 .
C35 H35A 0.9800 .
C35 H35B 0.9800 .
C35 H35C 0.9800 .
C36 H36A 0.9800 .
C36 H36B 0.9800 .
C36 H36C 0.9800 .
C37 H37A 0.9800 .
C37 H37B 0.9800 .
C37 H37C 0.9800 .
C38 Cl2 1.738(4) .
C38 Cl3 1.744(4) .
C38 Cl1 1.777(5) .
C38 H38 1.0000 .
Cl1 Cl2 2.103(4) 2_675
Cl1 Cl3 2.340(4) 2_675
Cl2 Cl3 0.954(4) 2_675
Cl2 C38 1.258(5) 2_675
Cl2 Cl1 2.103(4) 2_675
Cl3 Cl2 0.954(4) 2_675
Cl3 C38 1.635(5) 2_675
Cl3 Cl1 2.340(4) 2_675

loop_
_geom_hbond_atom_site_label_D
_geom_hbond_atom_site_label_H
_geom_hbond_atom_site_label_A
_geom_hbond_distance_DH
_geom_hbond_distance_HA
_geom_hbond_distance_DA
_geom_hbond_angle_DHA
N2 H2AN O1 0.92 1.94 2.851(2) 168
N2 H2BN F6 0.92 2.42 3.111(2) 132

loop_
_geom_torsion_atom_site_label_1
_geom_torsion_atom_site_label_2
_geom_torsion_atom_site_label_3
_geom_torsion_atom_site_label_4
_geom_torsion
_geom_torsion_site_symmetry_4
C10 O2 B1 C17 52.19(19) .
C10 O2 B1 C11 -78.09(18) .
C10 O2 B1 C23 171.39(13) .
C10 N1 C1 C7 -82.7(2) .
C5 N1 C1 C7 97.82(19) .
C10 N1 C1 C6 40.3(2) .
C5 N1 C1 C6 -139.16(17) .
C10 N1 C1 C2 155.28(16) .
C5 N1 C1 C2 -24.2(2) .
N1 C1 C2 C3 56.7(2) .
C7 C1 C2 C3 -65.6(2) .
C6 C1 C2 C3 175.79(19) .
C1 C2 C3 C4 -30.1(3) .
C2 C3 C4 C5 -28.1(3) .
C10 N1 C5 C8 -86.55(19) .
C1 N1 C5 C8 92.92(18) .
C10 N1 C5 C4 151.62(15) .
C1 N1 C5 C4 -28.9(2) .
C10 N1 C5 C9 36.8(2) .
C1 N1 C5 C9 -143.74(16) .
C3 C4 C5 N1 57.8(2) .
C3 C4 C5 C8 -64.2(2) .
C3 C4 C5 C9 177.67(18) .
B1 O2 C10 O1 2.4(2) .
B1 O2 C10 N1 -178.48(13) .
C1 N1 C10 O1 18.6(2) .
C5 N1 C10 O1 -161.93(15) .
C1 N1 C10 O2 -160.55(14) .
C5 N1 C10 O2 18.9(2) .
O2 B1 C11 C12 0.7(2) .
C17 B1 C11 C12 -126.50(16) .
C23 B1 C11 C12 111.01(17) .
O2 B1 C11 C16 -169.84(13) .
C17 B1 C11 C16 62.95(19) .
C23 B1 C11 C16 -59.55(17) .
C16 C11 C12 F1 178.94(14) .
B1 C11 C12 F1 7.9(2) .
C16 C11 C12 C13 -0.5(2) .
B1 C11 C12 C13 -171.53(16) .
F1 C12 C13 F2 -0.2(2) .
C11 C12 C13 F2 179.25(16) .
F1 C12 C13 C14 -179.18(16) .
C11 C12 C13 C14 0.3(3) .
F2 C13 C14 F3 0.5(3) .
C12 C13 C14 F3 179.45(16) .
F2 C13 C14 C15 -178.61(16) .
C12 C13 C14 C15 0.4(3) .
F3 C14 C15 F4 -0.6(3) .
C13 C14 C15 F4 178.49(16) .
F3 C14 C15 C16 -179.83(16) .
C13 C14 C15 C16 -0.8(3) .
F4 C15 C16 F5 0.5(2) .
C14 C15 C16 F5 179.76(15) .
F4 C15 C16 C11 -178.70(15) .
C14 C15 C16 C11 0.5(3) .
C12 C11 C16 F5 -179.12(14) .
B1 C11 C16 F5 -7.4(2) .
C12 C11 C16 C15 0.1(2) .
B1 C11 C16 C15 171.77(15) .
O2 B1 C17 C18 -117.10(17) .
C11 B1 C17 C18 11.7(2) .
C23 B1 C17 C18 129.42(16) .
O2 B1 C17 C22 60.83(19) .
C11 B1 C17 C22 -170.41(14) .
C23 B1 C17 C22 -52.7(2) .
C22 C17 C18 F6 -176.90(14) .
B1 C17 C18 F6 1.2(2) .
C22 C17 C18 C19 0.9(2) .
B1 C17 C18 C19 179.00(15) .
F6 C18 C19 F7 0.9(2) .
C17 C18 C19 F7 -177.05(16) .
F6 C18 C19 C20 177.59(15) .
C17 C18 C19 C20 -0.4(3) .
F7 C19 C20 F8 -2.9(3) .
C18 C19 C20 F8 -179.56(15) .
F7 C19 C20 C21 176.94(16) .
C18 C19 C20 C21 0.3(3) .
F8 C20 C21 F9 -2.3(3) .
C19 C20 C21 F9 177.86(16) .
F8 C20 C21 C22 179.00(16) .
C19 C20 C21 C22 -0.9(3) .
F9 C21 C22 F10 1.0(2) .
C20 C21 C22 F10 179.72(15) .
F9 C21 C22 C17 -177.13(16) .
C20 C21 C22 C17 1.6(3) .
C18 C17 C22 F10 -179.62(14) .
B1 C17 C22 F10 2.2(2) .
C18 C17 C22 C21 -1.5(2) .
B1 C17 C22 C21 -179.72(16) .
O2 B1 C23 C24 -131.91(17) .
C17 B1 C23 C24 -14.3(2) .
C11 B1 C23 C24 110.60(18) .
O2 B1 C23 C28 48.55(18) .
C17 B1 C23 C28 166.17(14) .
C11 B1 C23 C28 -68.93(17) .
C28 C23 C24 F11 176.07(15) .
B1 C23 C24 F11 -3.5(3) .
C28 C23 C24 C25 -3.6(3) .
B1 C23 C24 C25 176.80(17) .
F11 C24 C25 F12 1.7(3) .
C23 C24 C25 F12 -178.57(17) .
F11 C24 C25 C26 -179.66(17) .
C23 C24 C25 C26 0.1(3) .
F12 C25 C26 F13 0.0(3) .
C24 C25 C26 F13 -178.68(17) .
F12 C25 C26 C27 -178.72(18) .
C24 C25 C26 C27 2.6(3) .
F13 C26 C27 F14 -1.0(3) .
C25 C26 C27 F14 177.72(18) .
F13 C26 C27 C28 179.85(17) .
C25 C26 C27 C28 -1.5(3) .
F14 C27 C28 F15 -3.4(3) .
C26 C27 C28 F15 175.84(17) .
F14 C27 C28 C23 178.25(17) .
C26 C27 C28 C23 -2.6(3) .
C24 C23 C28 F15 -173.39(15) .
B1 C23 C28 F15 6.2(2) .
C24 C23 C28 C27 4.9(3) .
B1 C23 C28 C27 -175.47(16) .
C33 N2 C29 C34 75.5(2) .
C33 N2 C29 C30 -47.9(2) .
C33 N2 C29 C35 -166.01(17) .
C34 C29 C30 C31 -72.2(2) .
C35 C29 C30 C31 164.48(19) .
N2 C29 C30 C31 49.3(2) .
C29 C30 C31 C32 -56.6(3) .
C30 C31 C32 C33 57.8(2) .
C31 C32 C33 C36 70.2(2) .
C31 C32 C33 C37 -167.23(17) .
C31 C32 C33 N2 -51.9(2) .
C29 N2 C33 C36 -73.2(2) .
C29 N2 C33 C37 168.92(16) .
C29 N2 C33 C32 49.4(2) .
Cl2 C38 Cl1 Cl2 144.2(5) 2_675
Cl3 C38 Cl1 Cl2 22.28(18) 2_675
Cl2 C38 Cl1 Cl3 -23.89(17) 2_675
Cl3 C38 Cl1 Cl3 -145.8(4) 2_675
Cl3 C38 Cl2 Cl3 169.4(4) 2_675
Cl1 C38 Cl2 Cl3 48.5(3) 2_675
Cl3 C38 Cl2 C38 12.1(4) 2_675
Cl1 C38 Cl2 C38 -108.8(8) 2_675
Cl3 C38 Cl2 Cl1 -38.2(3) 2_675
Cl1 C38 Cl2 Cl1 -159.1(3) 2_675
Cl2 C38 Cl3 Cl2 -165.9(5) 2_675
Cl1 C38 Cl3 Cl2 -45.2(4) 2_675
Cl2 C38 Cl3 C38 -9.5(3) 2_675
Cl1 C38 Cl3 C38 111.2(7) 2_675
Cl2 C38 Cl3 Cl1 35.0(3) 2_675
Cl1 C38 Cl3 Cl1 155.7(3) 2_675
